data_7157981
loop_
_publ_author_name
'Lei, Lu'
'Liang, Yu-Feng'
'Liang, Cui'
'Qin, Jiang-Ke'
'Pan, Cheng-Xue'
'Su, Gui-Fa'
'Mo, Dong-Liang'

_publ_section_title
;
 Copper(I)-catalyzed [4 + 2] cycloaddition of aza-<i>ortho</i>-quinone
 methides with bicyclic alkenes.
;
_journal_issue 15
_journal_name_full 'Organic &amp; biomolecular chemistry'
_journal_page_first 3379
_journal_page_last 3383
_journal_paper_doi 10.1039/d1ob00319d
_journal_volume 19
_journal_year 2021
_chemical_formula_moiety '0.15(C25 H20 N O3 S)'
_chemical_formula_sum 'C3.85 H3.23 N0.15 O0.46 S0.15'
_chemical_formula_weight 63.92
_space_group_crystal_system monoclinic
_space_group_IT_number 15
_space_group_name_Hall '-C 2yc'
_space_group_name_H-M_alt 'C 1 2/c 1'
_atom_sites_solution_hydrogens geom
_atom_sites_solution_primary iterative
_audit_creation_date 2020-09-16
_audit_creation_method
;
Olex2 1.2
(compiled 2018.05.29 svn.r3508 for OlexSys, GUI svn.r5506)
;
_audit_update_record
;
2020-09-29 deposited with the CCDC.	2021-03-19 downloaded from the CCDC.
;
_cell_angle_alpha 90
_cell_angle_beta 93.934(2)
_cell_angle_gamma 90
_cell_formula_units_Z 52
_cell_length_a 19.956(3)
_cell_length_b 8.6435(12)
_cell_length_c 24.548(3)
_cell_measurement_reflns_used 5342
_cell_measurement_temperature 296(2)
_cell_measurement_theta_max 24.10
_cell_measurement_theta_min 2.55
_cell_volume 4224.3(10)
_computing_cell_refinement 'SAINT v8.27A (Bruker, 2012)'
_computing_data_reduction 'SAINT v8.27A (Bruker, 2012)'
_computing_molecular_graphics 'Olex2 (Dolomanov et al., 2009)'
_computing_publication_material 'Olex2 (Dolomanov et al., 2009)'
_computing_structure_refinement 'ShelXL (Sheldrick, 2015)'
_computing_structure_solution 'olex2.solve (Bourhis et al., 2015)'
_diffrn_ambient_temperature 296.15
_diffrn_measured_fraction_theta_full 0.999
_diffrn_measured_fraction_theta_max 0.999
_diffrn_measurement_device_type 'Bruker APEX-II CCD'
_diffrn_measurement_method '\f and \w scans'
_diffrn_radiation_monochromator graphite
_diffrn_radiation_type MoK\a
_diffrn_radiation_wavelength 0.71073
_diffrn_reflns_av_R_equivalents 0.0414
_diffrn_reflns_av_unetI/netI 0.0300
_diffrn_reflns_Laue_measured_fraction_full 0.999
_diffrn_reflns_Laue_measured_fraction_max 0.999
_diffrn_reflns_limit_h_max 25
_diffrn_reflns_limit_h_min -26
_diffrn_reflns_limit_k_max 11
_diffrn_reflns_limit_k_min -11
_diffrn_reflns_limit_l_max 32
_diffrn_reflns_limit_l_min -32
_diffrn_reflns_number 27754
_diffrn_reflns_point_group_measured_fraction_full 0.999
_diffrn_reflns_point_group_measured_fraction_max 0.999
_diffrn_reflns_theta_full 25.242
_diffrn_reflns_theta_max 27.705
_diffrn_reflns_theta_min 1.663
_diffrn_standards_number 0
_exptl_absorpt_coefficient_mu 0.180
_exptl_absorpt_correction_type none
_exptl_crystal_colour white
_exptl_crystal_density_diffrn 1.307
_exptl_crystal_description block
_exptl_crystal_F_000 1744
_refine_diff_density_max 0.596
_refine_diff_density_min -0.346
_refine_diff_density_rms 0.056
_refine_ls_extinction_method none
_refine_ls_goodness_of_fit_ref 0.906
_refine_ls_hydrogen_treatment constr
_refine_ls_matrix_type full
_refine_ls_number_parameters 267
_refine_ls_number_reflns 4950
_refine_ls_number_restraints 0
_refine_ls_restrained_S_all 0.906
_refine_ls_R_factor_all 0.0830
_refine_ls_R_factor_gt 0.0527
_refine_ls_shift/su_max 0.000
_refine_ls_shift/su_mean 0.000
_refine_ls_structure_factor_coef Fsqd
_refine_ls_weighting_details 'w=1/[\s^2^(Fo^2^)+(0.2000P)^2^] where P=(Fo^2^+2Fc^2^)/3'
_refine_ls_weighting_scheme calc
_refine_ls_wR_factor_gt 0.1938
_refine_ls_wR_factor_ref 0.2374
_reflns_Friedel_coverage 0.000
_reflns_number_gt 3420
_reflns_number_total 4950
_reflns_threshold_expression 'I > 2\s(I)'
_cod_data_source_file d1ob00319d2.cif
_cod_data_source_block aaaa_CCDC1
_cod_depositor_comments 'Adding full bibliography for 7157980--7157981.cif.'
_cod_database_code 7157981
_shelx_shelxl_version_number 2014/7
_shelx_space_group_comment
;
The symmetry employed for this shelxl refinement is uniquely defined
by the following loop, which should always be used as a source of
symmetry information in preference to the above space-group names.
They are only intended as comments.
;
_olex2_refinement_description
;
1. Fixed Uiso
 At 1.2 times of:
  All C(H) groups
 At 1.5 times of:
  All C(H,H,H) groups
2.a Ternary CH refined with riding coordinates:
 C0AA(H0AA), C1AA(H1AA), C7AA(H7AA), C1CA(H1CA), C2CA(H2CA)
2.b Aromatic/amide H refined with riding coordinates:
 C8AA(H8AA), C5AA(H5AA), C3CA(H3CA), C9AA(H9AA), C0BA(H0BA), C1BA(H1BA),
 C2BA(H2BA), C3BA(H3BA), C4BA(H4BA), C6BA(H6BA), C7BA(H7BA), C8BA(H8BA)
2.c Idealised Me refined as rotating group:
 C0CA(H0CA,H0CB,H0CC)
;
_olex2_submission_special_instructions 'No special instructions were received'

loop_
_space_group_symop_operation_xyz
'x, y, z'
'-x, y, -z+1/2'
'x+1/2, y+1/2, z'
'-x+1/2, y+1/2, -z+1/2'
'-x, -y, -z'
'x, -y, z-1/2'
'-x+1/2, -y+1/2, -z'
'x+1/2, -y+1/2, z-1/2'

loop_
_atom_site_label
_atom_site_type_symbol
_atom_site_fract_x
_atom_site_fract_y
_atom_site_fract_z
_atom_site_U_iso_or_equiv
_atom_site_adp_type
_atom_site_occupancy
_atom_site_site_symmetry_order
_atom_site_calc_flag
_atom_site_refinement_flags_posn
_atom_site_refinement_flags_adp
_atom_site_refinement_flags_occupancy
_atom_site_disorder_assembly
_atom_site_disorder_group
S0A S 0.41732(3) 0.07188(7) 0.35400(2) 0.0449(2) Uani 1 1 d . . . . .
C8AA C 0.41471(15) 0.5304(3) 0.46817(11) 0.0548(7) Uani 1 1 d . . . . .
H8AA H 0.4383 0.6219 0.4750 0.066 Uiso 1 1 calc R . . . .
N N 0.38562(10) 0.2460(2) 0.35670(8) 0.0418(5) Uani 1 1 d . . . . .
C2AA C 0.50236(13) 0.0860(3) 0.37735(10) 0.0417(5) Uani 1 1 d . . . . .
C3AA C 0.41966(12) 0.4546(3) 0.41824(10) 0.0419(5) Uani 1 1 d . . . . .
C0AA C 0.38296(12) 0.3469(3) 0.30791(10) 0.0406(5) Uani 1 1 d . . . . .
H0AA H 0.3991 0.2914 0.2766 0.049 Uiso 1 1 calc R . . . .
C4AA C 0.34386(12) 0.6228(3) 0.24935(10) 0.0438(6) Uani 1 1 d . . . . .
C5AA C 0.55190(15) 0.0927(3) 0.34027(11) 0.0526(7) Uani 1 1 d . . . . .
H5AA H 0.5405 0.0896 0.3029 0.063 Uiso 1 1 calc R . . . .
C6AA C 0.30905(13) 0.4849(3) 0.23953(10) 0.0470(6) Uani 1 1 d . . . . .
C C 0.38237(12) 0.3193(3) 0.40898(9) 0.0403(5) Uani 1 1 d . . . . .
C3CA C 0.34014(15) 0.3383(4) 0.49769(11) 0.0597(7) Uani 1 1 d . . . . .
H3CA H 0.3144 0.2984 0.5246 0.072 Uiso 1 1 calc R . . . .
C9AA C 0.34235(13) 0.2621(3) 0.44826(10) 0.0494(6) Uani 1 1 d . . . . .
H9AA H 0.3171 0.1730 0.4415 0.059 Uiso 1 1 calc R . . . .
C0BA C 0.28335(15) 0.4435(4) 0.18799(12) 0.0573(7) Uani 1 1 d . . . . .
H0BA H 0.2602 0.3511 0.1818 0.069 Uiso 1 1 calc R . . . .
C1BA C 0.61823(16) 0.1041(3) 0.35986(12) 0.0589(7) Uani 1 1 d . . . . .
H1BA H 0.6513 0.1093 0.3350 0.071 Uiso 1 1 calc R . . . .
C2BA C 0.29371(16) 0.5472(4) 0.14515(11) 0.0601(8) Uani 1 1 d . . . . .
H2BA H 0.2766 0.5242 0.1099 0.072 Uiso 1 1 calc R . . . .
C1AA C 0.42263(12) 0.5017(3) 0.31796(10) 0.0406(5) Uani 1 1 d . . . . .
H1AA H 0.4536 0.5155 0.2890 0.049 Uiso 1 1 calc R . . . .
C3BA C 0.35568(14) 0.7230(3) 0.20725(11) 0.0551(7) Uani 1 1 d . . . . .
H3BA H 0.3803 0.8134 0.2134 0.066 Uiso 1 1 calc R . . . .
C7AA C 0.46274(12) 0.5069(3) 0.37394(11) 0.0459(6) Uani 1 1 d . . . . .
H7AA H 0.4991 0.4312 0.3725 0.055 Uiso 1 1 calc R . . . .
C4BA C 0.51992(15) 0.0898(3) 0.43309(11) 0.0520(6) Uani 1 1 d . . . . .
H4BA H 0.4868 0.0847 0.4579 0.062 Uiso 1 1 calc R . . . .
C5BA C 0.63748(15) 0.1083(3) 0.41510(12) 0.0538(7) Uani 1 1 d . . . . .
C6BA C 0.32898(16) 0.6824(4) 0.15496(11) 0.0616(8) Uani 1 1 d . . . . .
H6BA H 0.3353 0.7489 0.1260 0.074 Uiso 1 1 calc R . . . .
C7BA C 0.37586(16) 0.4725(4) 0.50717(11) 0.0613(8) Uani 1 1 d . . . . .
H7BA H 0.3736 0.5243 0.5402 0.074 Uiso 1 1 calc R . . . .
C8BA C 0.58641(15) 0.1012(3) 0.45163(11) 0.0563(7) Uani 1 1 d . . . . .
H8BA H 0.5977 0.1042 0.4890 0.068 Uiso 1 1 calc R . . . .
C0CA C 0.49562(16) 0.6632(3) 0.38401(15) 0.0683(9) Uani 1 1 d . . . . .
H0CA H 0.4619 0.7385 0.3910 0.102 Uiso 1 1 calc GR . . . .
H0CB H 0.5182 0.6934 0.3524 0.102 Uiso 1 1 calc GR . . . .
H0CC H 0.5275 0.6566 0.4150 0.102 Uiso 1 1 calc GR . . . .
C1CA C 0.31112(13) 0.4065(3) 0.29483(11) 0.0481(6) Uani 1 1 d . . . . .
H1CA H 0.2757 0.3296 0.2989 0.058 Uiso 1 1 calc R . . . .
C2CA C 0.36483(13) 0.6202(3) 0.30972(10) 0.0453(6) Uani 1 1 d . . . . .
H2CA H 0.3741 0.7219 0.3262 0.054 Uiso 1 1 calc R . . . .
O O 0.30908(9) 0.5377(2) 0.33084(7) 0.0511(5) Uani 1 1 d . . . . .
O1 O 0.41368(11) 0.0280(2) 0.29779(8) 0.0594(5) Uani 1 1 d . . . . .
O2 O 0.38518(11) -0.0210(2) 0.39287(8) 0.0584(5) Uani 1 1 d . . . . .
C1 C 0.7101(2) 0.1206(5) 0.43639(16) 0.0805(10) Uiso 1 1 d . . . . .

loop_
_atom_site_aniso_label
_atom_site_aniso_U_11
_atom_site_aniso_U_22
_atom_site_aniso_U_33
_atom_site_aniso_U_23
_atom_site_aniso_U_13
_atom_site_aniso_U_12
S0A 0.0578(4) 0.0311(3) 0.0451(4) -0.0008(2) -0.0022(3) -0.0006(2)
C8AA 0.0556(15) 0.0549(15) 0.0516(16) -0.0131(12) -0.0116(13) 0.0062(12)
N 0.0560(12) 0.0326(10) 0.0361(11) 0.0026(7) -0.0013(9) 0.0028(8)
C2AA 0.0547(14) 0.0301(11) 0.0399(12) 0.0014(9) 0.0015(10) 0.0040(9)
C3AA 0.0424(12) 0.0412(12) 0.0408(12) -0.0023(9) -0.0050(10) 0.0063(10)
C0AA 0.0489(13) 0.0366(12) 0.0359(12) 0.0028(9) 0.0013(10) 0.0006(10)
C4AA 0.0467(13) 0.0427(12) 0.0422(13) 0.0063(10) 0.0052(10) 0.0081(10)
C5AA 0.0694(18) 0.0488(14) 0.0399(13) -0.0027(11) 0.0048(12) 0.0035(12)
C6AA 0.0423(13) 0.0535(14) 0.0448(14) 0.0079(11) 0.0003(10) 0.0046(11)
C 0.0461(13) 0.0399(11) 0.0342(11) 0.0002(9) -0.0018(9) 0.0051(10)
C3CA 0.0615(17) 0.079(2) 0.0388(14) 0.0047(13) 0.0053(12) 0.0070(15)
C9AA 0.0492(14) 0.0568(15) 0.0418(13) 0.0069(11) 0.0000(10) -0.0020(12)
C0BA 0.0561(16) 0.0620(17) 0.0522(16) 0.0037(13) -0.0082(12) 0.0036(13)
C1BA 0.0599(17) 0.0613(17) 0.0569(17) -0.0058(13) 0.0140(13) 0.0019(14)
C2BA 0.0652(18) 0.075(2) 0.0393(14) 0.0048(13) -0.0010(12) 0.0166(15)
C1AA 0.0423(12) 0.0390(12) 0.0411(12) 0.0043(9) 0.0071(10) 0.0003(9)
C3BA 0.0619(16) 0.0514(15) 0.0521(16) 0.0124(12) 0.0047(12) 0.0075(13)
C7AA 0.0381(12) 0.0441(13) 0.0544(15) -0.0003(11) -0.0053(11) 0.0012(10)
C4BA 0.0607(16) 0.0561(16) 0.0395(13) 0.0035(11) 0.0060(11) 0.0047(12)
C5BA 0.0576(16) 0.0444(14) 0.0589(16) -0.0073(12) 0.0000(13) 0.0069(12)
C6BA 0.0708(19) 0.0699(19) 0.0451(15) 0.0206(14) 0.0116(13) 0.0156(15)
C7BA 0.0677(18) 0.078(2) 0.0379(14) -0.0142(13) -0.0017(13) 0.0124(16)
C8BA 0.0651(17) 0.0588(16) 0.0436(14) -0.0035(12) -0.0063(13) 0.0105(14)
C0CA 0.0571(17) 0.0584(18) 0.086(2) 0.0100(16) -0.0187(15) -0.0098(14)
C1CA 0.0438(13) 0.0559(15) 0.0442(14) 0.0107(11) 0.0003(10) -0.0076(11)
C2CA 0.0522(14) 0.0407(12) 0.0428(13) 0.0023(10) 0.0016(10) 0.0055(10)
O 0.0456(10) 0.0644(11) 0.0441(10) 0.0076(8) 0.0093(8) 0.0087(8)
O1 0.0810(14) 0.0465(10) 0.0491(11) -0.0151(8) -0.0079(10) 0.0049(10)
O2 0.0644(12) 0.0401(9) 0.0705(13) 0.0126(9) 0.0031(10) -0.0062(9)

loop_
_atom_type_symbol
_atom_type_description
_atom_type_scat_dispersion_real
_atom_type_scat_dispersion_imag
_atom_type_scat_source
C C 0.0033 0.0016 'International Tables Vol C Tables 4.2.6.8 and 6.1.1.4'
H H 0.0000 0.0000 'International Tables Vol C Tables 4.2.6.8 and 6.1.1.4'
N N 0.0061 0.0033 'International Tables Vol C Tables 4.2.6.8 and 6.1.1.4'
O O 0.0106 0.0060 'International Tables Vol C Tables 4.2.6.8 and 6.1.1.4'
S S 0.1246 0.1234 'International Tables Vol C Tables 4.2.6.8 and 6.1.1.4'

loop_
_geom_angle_atom_site_label_1
_geom_angle_atom_site_label_2
_geom_angle_atom_site_label_3
_geom_angle
_geom_angle_site_symmetry_1
_geom_angle_site_symmetry_3
_geom_angle_publ_flag
N S0A C2AA 106.89(11) . . ?
O1 S0A N 106.82(11) . . ?
O1 S0A C2AA 108.51(13) . . ?
O2 S0A N 107.25(11) . . ?
O2 S0A C2AA 106.75(12) . . ?
O2 S0A O1 119.97(13) . . ?
C7BA C8AA C3AA 121.3(3) . . ?
C0AA N S0A 120.13(15) . . ?
C N S0A 118.90(15) . . ?
C N C0AA 117.51(18) . . ?
C5AA C2AA S0A 120.2(2) . . ?
C5AA C2AA C4BA 120.1(2) . . ?
C4BA C2AA S0A 119.7(2) . . ?
C8AA C3AA C7AA 124.9(2) . . ?
C C3AA C8AA 117.8(2) . . ?
C C3AA C7AA 117.4(2) . . ?
N C0AA C1AA 112.74(19) . . ?
N C0AA C1CA 110.35(19) . . ?
C1CA C0AA C1AA 101.59(19) . . ?
C6AA C4AA C3BA 121.1(2) . . ?
C6AA C4AA C2CA 105.0(2) . . ?
C3BA C4AA C2CA 133.9(3) . . ?
C1BA C5AA C2AA 118.9(2) . . ?
C4AA C6AA C0BA 122.0(2) . . ?
C4AA C6AA C1CA 104.2(2) . . ?
C0BA C6AA C1CA 133.8(3) . . ?
C3AA C N 117.3(2) . . ?
C3AA C C9AA 120.8(2) . . ?
C9AA C N 121.9(2) . . ?
C7BA C3CA C9AA 120.2(3) . . ?
C3CA C9AA C 119.7(3) . . ?
C6AA C0BA C2BA 117.1(3) . . ?
C5AA C1BA C5BA 122.6(3) . . ?
C6BA C2BA C0BA 120.6(3) . . ?
C7AA C1AA C0AA 113.02(19) . . ?
C2CA C1AA C0AA 100.44(19) . . ?
C2CA C1AA C7AA 115.7(2) . . ?
C4AA C3BA C6BA 117.1(3) . . ?
C3AA C7AA C1AA 110.4(2) . . ?
C3AA C7AA C0CA 114.4(2) . . ?
C0CA C7AA C1AA 111.3(2) . . ?
C8BA C4BA C2AA 120.0(3) . . ?
C1BA C5BA C1 122.4(3) . . ?
C8BA C5BA C1BA 117.4(3) . . ?
C8BA C5BA C1 120.2(3) . . ?
C2BA C6BA C3BA 122.0(3) . . ?
C8AA C7BA C3CA 120.2(3) . . ?
C4BA C8BA C5BA 121.2(3) . . ?
C6AA C1CA C0AA 107.7(2) . . ?
O C1CA C0AA 101.59(19) . . ?
O C1CA C6AA 101.4(2) . . ?
C4AA C2CA C1AA 107.0(2) . . ?
O C2CA C4AA 101.0(2) . . ?
O C2CA C1AA 102.21(19) . . ?
C2CA O C1CA 96.53(18) . . ?

loop_
_geom_bond_atom_site_label_1
_geom_bond_atom_site_label_2
_geom_bond_distance
_geom_bond_site_symmetry_2
_geom_bond_publ_flag
S0A N 1.636(2) . ?
S0A C2AA 1.758(3) . ?
S0A O1 1.4281(19) . ?
S0A O2 1.432(2) . ?
C8AA C3AA 1.399(3) . ?
C8AA C7BA 1.367(4) . ?
N C0AA 1.479(3) . ?
N C 1.437(3) . ?
C2AA C5AA 1.390(4) . ?
C2AA C4BA 1.389(3) . ?
C3AA C 1.397(3) . ?
C3AA C7AA 1.501(4) . ?
C0AA C1AA 1.566(3) . ?
C0AA C1CA 1.536(3) . ?
C4AA C6AA 1.393(4) . ?
C4AA C3BA 1.381(3) . ?
C4AA C2CA 1.512(3) . ?
C5AA C1BA 1.380(4) . ?
C6AA C0BA 1.379(4) . ?
C6AA C1CA 1.515(3) . ?
C C9AA 1.385(3) . ?
C3CA C9AA 1.384(4) . ?
C3CA C7BA 1.374(5) . ?
C0BA C2BA 1.408(4) . ?
C1BA C5BA 1.384(4) . ?
C2BA C6BA 1.377(5) . ?
C1AA C7AA 1.543(3) . ?
C1AA C2CA 1.546(3) . ?
C3BA C6BA 1.400(4) . ?
C7AA C0CA 1.514(4) . ?
C4BA C8BA 1.376(4) . ?
C5BA C8BA 1.404(4) . ?
C5BA C1 1.510(5) . ?
C1CA O 1.440(3) . ?
C2CA O 1.447(3) . ?
